data_4117181
loop_
_publ_author_name
'You-Moon Jeon'
'Jaheon Kim'
'Dongmok Whang'
'Kimoon Kim'

_publ_contact_author
;
     Dr. Kimoon Kim
     Department of Chemistry and Center for Biofunctional Molecules
     Pohang University of Science and Technology
     San 31 Hyojadong, Pohang 790-784
     South Korea
;
_publ_contact_author_email KKIM@VISION.POSTECH.AC.KR
_publ_contact_author_fax '(82) 562 279 3399'
_publ_section_title
;
 Molecular Container Assembly Capable of Controlling Binding and Release
 of Its Guest Molecules: Reversible Encapsulation of Organic Molecules in
 Sodium Ion Complexed Cucurbituril
;
_journal_name_full 'Journal of the American Chemical Society'
_journal_page_first 9790
_journal_page_last 9791
_journal_paper_doi 10.1021/ja962071x
_journal_volume 118
_journal_year 1996
_chemical_formula_moiety 'C36 H36 N24 O12 NA4 (H2 O)10 4+, C4 H8 O, (S O4)2 4-, 10(H2 O)'
_chemical_formula_structural '((C36 H36 N24 O12) NA4 (H2 O)10 (C4 H8 O)) (S O4)2 (H2 O)10'
_chemical_formula_sum 'C40 H84 N24 Na4 O41 S2'
_chemical_formula_weight 1713.41
_chemical_name_common 'sodium ion complexed cucurbituril'
_chemical_name_systematic
; 
 ? 
;
_space_group_IT_number 14
_symmetry_cell_setting monoclinic
_symmetry_space_group_name_Hall '-P 2ybc'
_symmetry_space_group_name_H-M 'P 1 21/c 1'
_atom_sites_solution_hydrogens geom
_atom_sites_solution_primary direct
_atom_sites_solution_secondary difmap
_audit_creation_date 96-6-22
_audit_creation_method SHELXL-93
_audit_update_record ' 96-6-22 text and data added by Kimoon Kim'
_cell_angle_alpha 90.00
_cell_angle_beta 102.60(2)
_cell_angle_gamma 90.00
_cell_formula_units_Z 2
_cell_length_a 12.592(5)
_cell_length_b 14.268(1)
_cell_length_c 19.428(8)
_cell_measurement_reflns_used 25
_cell_measurement_temperature 296(2)
_cell_measurement_theta_max 14.52
_cell_measurement_theta_min 10.57
_cell_volume 3406(2)
_computing_cell_refinement 'CELDIM (CAD4 Diffractometer Control Software)'
_computing_data_collection 'CAD4 Diffractometer Control Software'
_computing_data_reduction 'MolEN (Enraf-Nonius)'
_computing_molecular_graphics 'ORTEPII (Johnson, 1976)'
_computing_publication_material 'SHELXL-93 (Sheldrick, 1993)'
_computing_structure_refinement 'SHELXL-93 (Sheldrick, 1993)'
_computing_structure_solution 'SHELXS-86 (Sheldrick, 1990)'
_diffrn_ambient_temperature 296(2)
_diffrn_measurement_device 'Enraf-Nonius CAD4 diffractometer'
_diffrn_measurement_method 'profile data from omega/2theta scans'
_diffrn_radiation_monochromator graphite
_diffrn_radiation_source 'fine-focus sealed tube'
_diffrn_radiation_type MoK\a
_diffrn_radiation_wavelength 0.71073
_diffrn_reflns_av_R_equivalents 0.0360
_diffrn_reflns_av_sigmaI/netI 0.0453
_diffrn_reflns_limit_h_max 13
_diffrn_reflns_limit_h_min 0
_diffrn_reflns_limit_k_max 15
_diffrn_reflns_limit_k_min 0
_diffrn_reflns_limit_l_max 20
_diffrn_reflns_limit_l_min -21
_diffrn_reflns_number 4977
_diffrn_reflns_theta_max 23.00
_diffrn_reflns_theta_min 1.66
_diffrn_standards_decay_% 0
_diffrn_standards_interval_count 150
_diffrn_standards_interval_time 180
_diffrn_standards_number 3
_exptl_absorpt_coefficient_mu 0.226
_exptl_absorpt_correction_type none
_exptl_crystal_colour colorless
_exptl_crystal_density_diffrn 1.670
_exptl_crystal_density_meas ?
_exptl_crystal_description block
_exptl_crystal_F_000 1792
_exptl_crystal_size_max 0.35
_exptl_crystal_size_mid 0.25
_exptl_crystal_size_min 0.20
_refine_diff_density_max 0.373
_refine_diff_density_min -0.385
_refine_diff_density_rms 0.067
_refine_ls_extinction_method none
_refine_ls_goodness_of_fit_all 1.132
_refine_ls_goodness_of_fit_obs 1.227
_refine_ls_hydrogen_treatment refxyz
_refine_ls_matrix_type full
_refine_ls_number_parameters 609
_refine_ls_number_reflns 4728
_refine_ls_number_restraints 158
_refine_ls_restrained_S_all 1.120
_refine_ls_restrained_S_obs 1.208
_refine_ls_R_factor_all 0.0852
_refine_ls_R_factor_obs 0.0664
_refine_ls_shift/esd_max -0.367
_refine_ls_shift/esd_mean 0.019
_refine_ls_structure_factor_coef Fsqd
_refine_ls_weighting_details 'w=1/[\s^2^(Fo^2^)+(0.0543P)^2^+7.9482P] where P=(Fo^2^+2Fc^2^)/3'
_refine_ls_weighting_scheme calc
_refine_ls_wR_factor_all 0.1616
_refine_ls_wR_factor_obs 0.1515
_reflns_number_observed 3677
_reflns_number_total 4728
_reflns_observed_criterion >2sigma(I)
_cod_data_source_file ja962071x_2.cif
_cod_data_source_block 3
_cod_depositor_comments
;
The following automatic conversions were performed:

'_exptl_crystal_density_meas' value 'none' was changed to '?' - the
value is perceived as not measured.

Automatic conversion script
Id: cif_fix_values 3008 2015-01-20 13:52:24Z robertas 

The following automatic conversions were performed:

'_refine_ls_weighting_scheme' value 'calc
w=1/[\s^2^(Fo^2^)+(0.0543P)^2^+7.9482P] where P=(Fo^2^+2Fc^2^)/3' was
changed to 'calc'. New tag '_refine_ls_weighting_details' was
created. The value of the new tag was set to
'w=1/[\s^2^(Fo^2^)+(0.0543P)^2^+7.9482P] where P=(Fo^2^+2Fc^2^)/3'.

Automatic conversion script
Id: cif_fix_values 3143 2015-03-26 13:38:13Z robertas 
;
_cod_database_code 4117181

loop_
_symmetry_equiv_pos_as_xyz
'x, y, z'
'-x, y+1/2, -z+1/2'
'-x, -y, -z'
'x, -y-1/2, z-1/2'

loop_
_atom_site_aniso_label
_atom_site_aniso_U_11
_atom_site_aniso_U_22
_atom_site_aniso_U_33
_atom_site_aniso_U_23
_atom_site_aniso_U_13
_atom_site_aniso_U_12
Na1 0.069(2) 0.066(2) 0.070(2) 0.0200(13) 0.0291(14) 0.0097(13)
Na2 0.0499(13) 0.0557(14) 0.0451(12) 0.0026(11) 0.0135(10) -0.0036(11)
O1 0.041(2) 0.029(2) 0.048(2) 0.007(2) 0.014(2) -0.003(2)
O2 0.046(2) 0.027(2) 0.047(2) -0.002(2) 0.010(2) -0.005(2)
O3 0.039(2) 0.027(2) 0.055(2) -0.001(2) 0.002(2) -0.007(2)
O4 0.047(2) 0.028(2) 0.039(2) -0.002(2) 0.005(2) -0.011(2)
O5 0.041(2) 0.037(2) 0.044(2) -0.005(2) 0.010(2) -0.011(2)
O6 0.038(2) 0.030(2) 0.040(2) 0.003(2) 0.008(2) -0.006(2)
N1 0.029(2) 0.024(2) 0.037(2) 0.002(2) 0.009(2) 0.001(2)
N2 0.024(2) 0.030(2) 0.040(2) -0.002(2) 0.007(2) -0.001(2)
N3 0.032(2) 0.027(2) 0.036(2) -0.005(2) 0.005(2) -0.004(2)
N4 0.032(2) 0.028(2) 0.033(2) 0.000(2) 0.005(2) -0.001(2)
N5 0.029(2) 0.032(2) 0.037(2) -0.003(2) 0.003(2) -0.003(2)
N6 0.030(2) 0.028(2) 0.033(2) -0.001(2) 0.001(2) -0.001(2)
N7 0.028(2) 0.027(2) 0.038(2) -0.001(2) 0.004(2) -0.005(2)
N8 0.030(2) 0.026(2) 0.036(2) -0.004(2) 0.003(2) -0.002(2)
N9 0.032(2) 0.025(2) 0.033(2) -0.001(2) 0.003(2) -0.001(2)
N10 0.032(2) 0.030(2) 0.029(2) -0.004(2) 0.003(2) -0.005(2)
N11 0.027(2) 0.030(2) 0.036(2) -0.001(2) 0.004(2) -0.001(2)
N12 0.029(2) 0.026(2) 0.031(2) 0.002(2) 0.006(2) 0.000(2)
C1 0.025(3) 0.031(3) 0.028(3) -0.004(2) 0.000(2) -0.004(2)
C2 0.018(2) 0.033(3) 0.047(3) -0.007(3) 0.010(2) -0.004(2)
C3 0.033(3) 0.027(3) 0.033(3) 0.003(2) 0.013(2) -0.006(2)
C4 0.036(3) 0.026(3) 0.025(3) 0.006(2) -0.001(2) -0.002(2)
C5 0.026(3) 0.022(3) 0.038(3) -0.002(2) 0.006(2) 0.002(2)
C6 0.034(3) 0.024(3) 0.028(3) -0.010(2) 0.008(2) -0.001(2)
C7 0.023(3) 0.034(3) 0.041(3) -0.004(2) 0.002(2) -0.005(2)
C8 0.021(3) 0.035(3) 0.046(3) -0.004(2) 0.012(2) -0.005(2)
C9 0.035(3) 0.030(3) 0.032(3) 0.007(2) 0.008(2) -0.006(2)
C10 0.039(3) 0.026(3) 0.035(3) 0.003(2) 0.002(2) 0.005(2)
C11 0.036(3) 0.021(3) 0.039(3) -0.005(2) 0.008(2) 0.003(2)
C12 0.032(3) 0.025(3) 0.035(3) -0.008(2) 0.004(2) -0.005(2)
C13 0.032(3) 0.026(3) 0.027(3) -0.003(2) -0.001(2) -0.006(2)
C14 0.029(3) 0.029(3) 0.029(3) 0.002(2) -0.002(2) 0.003(2)
C15 0.023(2) 0.035(3) 0.035(3) 0.004(2) -0.001(2) 0.004(2)
C16 0.021(2) 0.029(3) 0.040(3) -0.004(2) 0.006(2) 0.002(2)
C17 0.029(3) 0.027(3) 0.028(3) -0.006(2) 0.008(2) 0.000(2)
C18 0.031(3) 0.030(3) 0.027(3) -0.001(2) 0.013(2) -0.001(2)
O1w 0.064(3) 0.045(3) 0.066(3) -0.006(2) 0.022(2) -0.008(2)
O2w 0.047(2) 0.053(3) 0.051(2) -0.008(2) 0.006(2) -0.014(2)
O3w 0.076(3) 0.053(3) 0.123(5) 0.020(3) 0.002(4) -0.007(3)
O4w 0.084(4) 0.089(5) 0.109(5) -0.042(4) -0.021(4) 0.018(4)
O5w 0.061(3) 0.046(3) 0.090(4) 0.001(3) -0.002(3) -0.001(2)
O6w 0.048(3) 0.092(4) 0.120(5) 0.048(4) 0.004(3) 0.005(3)
O7w 0.059(3) 0.078(4) 0.078(4) -0.023(3) 0.022(3) -0.005(2)
O8w 0.076(3) 0.079(3) 0.093(4) -0.001(3) 0.026(3) 0.008(3)
O9w 0.120(7) 0.062(5) 0.135(8) 0.012(5) 0.056(6) 0.012(4)
O9wa 0.094(15) 0.117(19) 0.065(13) 0.008(12) 0.042(11) 0.030(13)
O10w 0.145(6) 0.141(6) 0.116(5) 0.017(5) 0.035(4) 0.007(5)
S1 0.0392(8) 0.0378(8) 0.0530(9) 0.0018(7) -0.0019(7) -0.0026(6)
O1S 0.078(6) 0.090(8) 0.088(6) -0.012(5) 0.041(5) 0.000(5)
O2S 0.092(7) 0.043(5) 0.073(6) 0.010(4) 0.009(5) -0.018(4)
O3S 0.064(5) 0.069(5) 0.075(6) 0.018(5) 0.011(5) 0.026(4)
O3S3 0.076(10) 0.076(9) 0.049(7) 0.020(6) 0.003(6) 0.020(7)
O2S2 0.041(7) 0.088(11) 0.073(9) -0.002(8) 0.014(6) 0.002(7)
O1S1 0.117(14) 0.038(8) 0.096(13) -0.026(9) -0.015(11) 0.032(9)
O4S 0.080(3) 0.069(3) 0.083(3) 0.000(3) -0.023(3) -0.023(3)
O1G 0.303(40) 0.097(15) 0.375(44) -0.087(22) -0.026(35) -0.017(22)
C1G 0.058(12) 0.156(29) 0.138(25) 0.111(22) 0.017(14) -0.009(16)
C2G 0.159(26) 0.146(26) 0.096(16) 0.086(17) 0.032(17) -0.034(19)
C3G 0.110(23) 0.206(43) 0.177(28) 0.136(28) 0.029(19) -0.027(23)
C4G 0.133(29) 0.157(29) 0.146(27) 0.138(22) 0.021(21) 0.072(23)

loop_
_atom_site_label
_atom_site_type_symbol
_atom_site_fract_x
_atom_site_fract_y
_atom_site_fract_z
_atom_site_U_iso_or_equiv
_atom_site_thermal_displace_type
_atom_site_occupancy
_atom_site_calc_flag
_atom_site_refinement_flags
Na1 Na 0.8294(2) 0.2473(2) 0.05953(14) 0.0661(7) Uani 1 d .
Na2 Na 0.5078(2) 0.3501(2) 0.03098(11) 0.0498(6) Uani 1 d .
O1 O 0.7690(3) 0.1589(2) 0.1454(2) 0.0387(9) Uani 1 d .
O2 O 0.8665(3) 0.0952(2) 0.0098(2) 0.0398(9) Uani 1 d .
O3 O 0.6793(3) 0.1245(2) -0.1600(2) 0.0417(9) Uani 1 d .
O4 O 0.4185(3) 0.2271(2) -0.1830(2) 0.0387(9) Uani 1 d .
O5 O 0.3367(3) 0.2899(2) -0.0290(2) 0.0403(9) Uani 1 d .
O6 O 0.5054(3) 0.2605(2) 0.1274(2) 0.0359(8) Uani 1 d .
N1 N 0.6868(3) 0.0720(3) 0.2196(2) 0.0298(9) Uani 1 d .
N2 N 0.8179(3) 0.0064(3) 0.1757(2) 0.0312(10) Uani 1 d .
N3 N 0.8935(3) -0.0405(3) 0.0765(2) 0.0319(10) Uani 1 d .
N4 N 0.8442(3) -0.0523(3) -0.0394(2) 0.0314(9) Uani 1 d .
N5 N 0.7216(3) -0.0323(3) -0.1538(2) 0.0335(10) Uani 1 d .
N6 N 0.5648(3) 0.0135(3) -0.2212(2) 0.0311(9) Uani 1 d .
N7 N 0.3854(3) 0.0829(3) -0.2371(2) 0.0315(9) Uani 1 d .
N8 N 0.2565(3) 0.1481(3) -0.1920(2) 0.0317(10) Uani 1 d .
N9 N 0.2023(3) 0.1874(3) -0.0836(2) 0.0303(9) Uani 1 d .
N10 N 0.2275(3) 0.2100(3) 0.0320(2) 0.0308(9) Uani 1 d .
N11 N 0.3493(3) 0.1909(3) 0.1469(2) 0.0316(10) Uani 1 d .
N12 N 0.5089(3) 0.1417(3) 0.2075(2) 0.0287(9) Uani 1 d .
C1 C 0.7591(4) 0.0866(3) 0.1765(2) 0.0289(11) Uani 1 d .
C2 C 0.8668(4) 0.0099(4) 0.0151(3) 0.0322(12) Uani 1 d .
C3 C 0.6573(4) 0.0431(3) -0.1759(2) 0.0300(11) Uani 1 d .
C4 C 0.3597(4) 0.1588(3) -0.2014(2) 0.0306(11) Uani 1 d .
C5 C 0.2640(4) 0.2350(3) -0.0268(3) 0.0287(11) Uani 1 d .
C6 C 0.4594(4) 0.2026(3) 0.1568(2) 0.0285(11) Uani 1 d .
C7 C 0.9115(4) 0.0028(3) 0.1452(3) 0.0335(12) Uani 1 d .
H71 H 0.9686(4) -0.0313(3) 0.1770(3) 0.044 Uiso 1 calc R
H72 H 0.9373(4) 0.0663(3) 0.1415(3) 0.044 Uiso 1 calc R
C8 C 0.8313(4) -0.0236(3) -0.1122(3) 0.0331(12) Uani 1 d .
H81 H 0.8540(4) 0.0412(3) -0.1133(3) 0.043 Uiso 1 calc R
H82 H 0.8793(4) -0.0612(3) -0.1339(3) 0.043 Uiso 1 calc R
C9 C 0.4855(4) 0.0769(3) -0.2609(3) 0.0320(11) Uani 1 d .
H91 H 0.5175(4) 0.1390(3) -0.2589(3) 0.042 Uiso 1 calc R
H92 H 0.4690(4) 0.0573(3) -0.3099(3) 0.042 Uiso 1 calc R
C10 C 0.2032(4) 0.2150(3) -0.1545(3) 0.0347(12) Uani 1 d .
H101 H 0.2399(4) 0.2750(3) -0.1534(3) 0.045 Uiso 1 calc R
H102 H 0.1287(4) 0.2235(3) -0.1804(3) 0.045 Uiso 1 calc R
C11 C 0.2707(4) 0.2500(3) 0.1005(3) 0.0320(12) Uani 1 d .
H111 H 0.2108(4) 0.2629(3) 0.1232(3) 0.042 Uiso 1 calc R
H112 H 0.3051(4) 0.3093(3) 0.0944(3) 0.042 Uiso 1 calc R
C12 C 0.6241(4) 0.1470(3) 0.2401(3) 0.0311(11) Uani 1 d .
H121 H 0.6525(4) 0.2062(3) 0.2274(3) 0.040 Uiso 1 calc R
H122 H 0.6329(4) 0.1460(3) 0.2909(3) 0.040 Uiso 1 calc R
C13 C 0.7040(4) -0.0171(3) 0.2558(2) 0.0294(11) Uani 1 d .
H13 H 0.7269(4) -0.0091(3) 0.3070(2) 0.038 Uiso 1 calc R
C14 C 0.7946(4) -0.0633(3) 0.2245(2) 0.0306(11) Uani 1 d .
H14 H 0.8592(4) -0.0774(3) 0.2613(2) 0.040 Uiso 1 calc R
C15 C 0.8894(4) -0.1409(3) 0.0648(2) 0.0321(11) Uani 1 d .
H15 H 0.9584(4) -0.1711(3) 0.0868(2) 0.042 Uiso 1 calc R
C16 C 0.8657(4) -0.1490(3) -0.0170(2) 0.0301(11) Uani 1 d .
H16 H 0.9276(4) -0.1753(3) -0.0335(2) 0.039 Uiso 1 calc R
C17 C 0.6795(4) -0.1179(3) -0.1907(2) 0.0278(11) Uani 1 d .
H17 H 0.7274(4) -0.1412(3) -0.2204(2) 0.036 Uiso 1 calc R
C18 C 0.5675(4) -0.0859(3) -0.2354(2) 0.0285(11) Uani 1 d .
H18 H 0.5617(4) -0.0982(3) -0.2857(2) 0.037 Uiso 1 calc R
O1w O 0.7622(4) 0.2725(3) -0.0643(2) 0.0570(11) Uani 1 d D
O2w O 0.5512(3) 0.3301(3) -0.0785(2) 0.0508(10) Uani 1 d D
O3w O 0.9890(5) 0.3275(4) 0.0463(3) 0.087(2) Uani 1 d D
O4w O 0.6998(5) 0.3693(4) 0.0734(3) 0.100(2) Uani 1 d D
O5w O 0.4171(4) 0.4764(3) 0.0634(3) 0.0686(13) Uani 1 d D
O6w O 0.1985(4) 0.0167(4) 0.5186(3) 0.089(2) Uani 1 d D
O7w O 0.0666(4) 0.1972(4) 0.1933(3) 0.0704(13) Uani 1 d D
O8w O 0.8763(4) 0.3200(4) 0.2999(3) 0.0811(15) Uani 1 d D
O9w O 0.2725(7) 0.0444(5) 0.3555(5) 0.101(4) Uani 0.732(12) d P
O9wa O 0.2003(16) -0.0298(15) 0.2961(10) 0.088(9) Uani 0.268(12) d P
O10w O 0.9246(6) 0.3504(5) 0.1739(4) 0.133(2) Uani 1 d .
H1w1 H 0.7450(57) 0.2170(27) -0.0807(37) 0.090 Uiso 1 d D
H1w2 H 0.8046(49) 0.2999(47) -0.0869(34) 0.090 Uiso 1 d D
H2w1 H 0.6129(34) 0.3020(47) -0.0711(38) 0.090 Uiso 1 d D
H2w2 H 0.5063(46) 0.2929(41) -0.1035(32) 0.090 Uiso 1 d D
H3w1 H 0.9927(62) 0.3700(41) 0.0156(31) 0.090 Uiso 1 d D
H3w2 H 0.9732(67) 0.3539(53) 0.0822(29) 0.090 Uiso 1 d D
H4w2 H 0.7110(60) 0.4233(29) 0.0938(36) 0.090 Uiso 1 d D
H4w1 H 0.6779(69) 0.3414(56) 0.1064(33) 0.090 Uiso 1 d D
H5w1 H 0.4382(58) 0.5332(25) 0.0619(40) 0.090 Uiso 1 d D
H5w2 H 0.3487(26) 0.4824(52) 0.0440(36) 0.090 Uiso 1 d D
H6w1 H 0.1616(55) 0.0063(55) 0.5501(31) 0.090 Uiso 1 d D
H6w2 H 0.1548(49) 0.0515(44) 0.4897(32) 0.090 Uiso 1 d D
H7w1 H 0.0198(49) 0.2402(40) 0.1801(40) 0.090 Uiso 1 d D
H7w2 H 0.0342(56) 0.1748(50) 0.2251(31) 0.090 Uiso 1 d D
H8w1 H 0.8048(23) 0.3220(54) 0.2929(39) 0.090 Uiso 1 d D
H8w2 H 0.8941(59) 0.2981(51) 0.2603(25) 0.090 Uiso 1 d D
S1 S 0.98011(11) 0.08838(10) 0.36402(8) 0.0451(4) Uani 1 d .
O1S O 1.0368(6) 0.0700(6) 0.3068(4) 0.082(3) Uani 0.624(12) d P
O2S O 0.9429(8) -0.0039(5) 0.3865(5) 0.070(3) Uani 0.624(12) d P
O3S O 0.8849(6) 0.1449(6) 0.3404(5) 0.070(3) Uani 0.624(12) d P
O3S3 O 0.9659(10) 0.1475(9) 0.2983(6) 0.069(5) Uani 0.376(12) d P
O2S2 O 0.8726(9) 0.0935(11) 0.3816(8) 0.067(5) Uani 0.376(12) d P
O1S1 O 1.0058(15) -0.0036(9) 0.3494(9) 0.089(7) Uani 0.376(12) d P
O4S O 1.0576(4) 0.1317(3) 0.4210(3) 0.084(2) Uani 1 d .
O1G O 0.5016(43) 0.0743(16) 0.0046(21) 0.273(18) Uani 0.50 d PDU
C1G C 0.5904(19) 0.0087(33) 0.0071(19) 0.118(10) Uani 0.50 d PDU
C2G C 0.5311(28) -0.0545(24) 0.0506(12) 0.133(12) Uani 0.50 d PDU
C3G C 0.4219(28) -0.0645(36) 0.0068(21) 0.165(17) Uani 0.50 d PDU
C4G C 0.4086(36) 0.0275(30) -0.0337(18) 0.147(16) Uani 0.50 d PDU

loop_
_atom_type_symbol
_atom_type_description
_atom_type_scat_dispersion_real
_atom_type_scat_dispersion_imag
_atom_type_scat_source
C C 0.0033 0.0016 'International Tables Vol C Tables 4.2.6.8 and 6.1.1.4'
H H 0.0000 0.0000 'International Tables Vol C Tables 4.2.6.8 and 6.1.1.4'
N N 0.0061 0.0033 'International Tables Vol C Tables 4.2.6.8 and 6.1.1.4'
O O 0.0106 0.0060 'International Tables Vol C Tables 4.2.6.8 and 6.1.1.4'
Na Na 0.0362 0.0249 'International Tables Vol C Tables 4.2.6.8 and 6.1.1.4'
S S 0.1246 0.1234 'International Tables Vol C Tables 4.2.6.8 and 6.1.1.4'

loop_
_geom_angle_atom_site_label_1
_geom_angle_atom_site_label_2
_geom_angle_atom_site_label_3
_geom_angle
_geom_angle_site_symmetry_1
_geom_angle_site_symmetry_3
O1 Na1 O3w 138.5(2) . .
O1 Na1 O1w 134.1(2) . .
O3w Na1 O1w 86.6(2) . .
O1 Na1 O4w 88.6(2) . .
O3w Na1 O4w 105.7(2) . .
O1w Na1 O4w 84.6(2) . .
O1 Na1 O2 85.63(14) . .
O3w Na1 O2 98.3(2) . .
O1w Na1 O2 78.1(2) . .
O4w Na1 O2 149.4(2) . .
O1 Na1 O10w 82.1(2) . .
O3w Na1 O10w 66.1(2) . .
O1w Na1 O10w 137.4(2) . .
O4w Na1 O10w 73.1(2) . .
O2 Na1 O10w 135.3(2) . .
O6 Na2 O5w 96.8(2) . .
O6 Na2 O2w 137.1(2) . .
O5w Na2 O2w 125.3(2) . .
O6 Na2 O5 91.55(14) . .
O5w Na2 O5 88.1(2) . .
O2w Na2 O5 82.88(14) . .
O6 Na2 O4w 88.5(2) . .
O5w Na2 O4w 110.0(2) . .
O2w Na2 O4w 84.7(2) . .
O5 Na2 O4w 161.8(2) . .
C1 O1 Na1 153.3(3) . .
C2 O2 Na1 147.5(3) . .
C5 O5 Na2 145.8(3) . .
C6 O6 Na2 149.2(3) . .
C1 N1 C12 122.1(4) . .
C1 N1 C13 112.2(4) . .
C12 N1 C13 123.6(4) . .
C1 N2 C7 122.2(4) . .
C1 N2 C14 112.3(4) . .
C7 N2 C14 123.4(4) . .
C2 N3 C7 122.7(4) . .
C2 N3 C15 112.8(4) . .
C7 N3 C15 124.2(4) . .
C2 N4 C8 122.4(4) . .
C2 N4 C16 113.0(4) . .
C8 N4 C16 122.3(4) . .
C3 N5 C8 122.6(4) . .
C3 N5 C17 112.4(4) . .
C8 N5 C17 123.2(4) . .
C3 N6 C9 123.0(4) . .
C3 N6 C18 111.9(4) . .
C9 N6 C18 123.8(4) . .
C4 N7 C9 122.3(4) . .
C4 N7 C13 112.6(4) . 3_655
C9 N7 C13 124.6(4) . 3_655
C4 N8 C14 112.4(4) . 3_655
C4 N8 C10 123.6(4) . .
C14 N8 C10 124.0(4) 3_655 .
C5 N9 C10 120.8(4) . .
C5 N9 C15 111.3(4) . 3_655
C10 N9 C15 122.8(4) . 3_655
C5 N10 C16 113.3(4) . 3_655
C5 N10 C11 122.7(4) . .
C16 N10 C11 123.6(4) 3_655 .
C6 N11 C17 112.6(4) . 3_655
C6 N11 C11 123.2(4) . .
C17 N11 C11 124.1(4) 3_655 .
C6 N12 C18 112.8(4) . 3_655
C6 N12 C12 122.6(4) . .
C18 N12 C12 123.3(4) 3_655 .
O1 C1 N2 126.2(4) . .
O1 C1 N1 125.6(4) . .
N2 C1 N1 108.3(4) . .
O2 C2 N4 126.0(5) . .
O2 C2 N3 126.3(5) . .
N4 C2 N3 107.7(4) . .
O3 C3 N5 126.0(4) . .
O3 C3 N6 125.0(4) . .
N5 C3 N6 109.0(4) . .
O4 C4 N8 125.6(5) . .
O4 C4 N7 125.7(5) . .
N8 C4 N7 108.6(4) . .
O5 C5 N10 126.3(4) . .
O5 C5 N9 125.9(4) . .
N10 C5 N9 107.9(4) . .
O6 C6 N12 125.6(4) . .
O6 C6 N11 126.0(4) . .
N12 C6 N11 108.3(4) . .
N2 C7 N3 114.9(4) . .
N5 C8 N4 114.3(4) . .
N7 C9 N6 114.8(4) . .
N9 C10 N8 113.7(4) . .
N10 C11 N11 114.3(4) . .
N1 C12 N12 113.5(4) . .
N1 C13 N7 114.9(4) . 3_655
N1 C13 C14 103.2(4) . .
N7 C13 C14 102.9(4) 3_655 .
N2 C14 N8 115.0(4) . 3_655
N2 C14 C13 103.7(4) . .
N8 C14 C13 103.4(4) 3_655 .
N9 C15 N3 114.6(4) 3_655 .
N9 C15 C16 103.8(4) 3_655 .
N3 C15 C16 103.1(4) . .
N10 C16 N4 115.0(4) 3_655 .
N10 C16 C15 102.6(4) 3_655 .
N4 C16 C15 102.5(4) . .
N11 C17 N5 115.3(4) 3_655 .
N11 C17 C18 103.2(4) 3_655 .
N5 C17 C18 102.5(4) . .
N12 C18 N6 115.1(4) 3_655 .
N12 C18 C17 103.1(4) 3_655 .
N6 C18 C17 103.8(4) . .
Na2 O4w Na1 122.0(3) . .
O1S1 S1 O3S 132.7(7) . .
O1S1 S1 O4S 114.3(6) . .
O3S S1 O4S 112.4(4) . .
O1S1 S1 O2S2 111.1(10) . .
O3S S1 O2S2 45.4(6) . .
O4S S1 O2S2 107.7(5) . .
O1S1 S1 O1S 60.4(10) . .
O3S S1 O1S 111.6(5) . .
O4S S1 O1S 107.3(4) . .
O2S2 S1 O1S 144.0(6) . .
O1S1 S1 O2S 48.2(8) . .
O3S S1 O2S 107.2(5) . .
O4S S1 O2S 110.8(4) . .
O2S2 S1 O2S 67.1(7) . .
O1S S1 O2S 107.4(6) . .
O1S1 S1 O3S3 110.1(9) . .
O3S S1 O3S3 58.6(6) . .
O4S S1 O3S3 110.2(5) . .
O2S2 S1 O3S3 103.0(8) . .
O1S S1 O3S3 56.4(6) . .
O2S S1 O3S3 138.9(6) . .
O3S3 O1S O1S1 113.2(10) . .
O3S3 O1S S1 63.1(6) . .
O1S1 O1S S1 57.2(7) . .
O1S1 O2S S1 61.5(7) . .
O1S1 O2S O2S2 112.7(10) . .
S1 O2S O2S2 55.7(5) . .
O2S2 O3S S1 68.9(7) . .
O2S2 O3S O3S3 130.3(10) . .
S1 O3S O3S3 63.2(5) . .
O1S O3S3 O3S 115.1(9) . .
O1S O3S3 S1 60.5(6) . .
O3S O3S3 S1 58.2(5) . .
O3S O2S2 S1 65.7(8) . .
O3S O2S2 O2S 116.1(11) . .
S1 O2S2 O2S 57.2(5) . .
O2S O1S1 S1 70.3(8) . .
O2S O1S1 O1S 130.9(11) . .
S1 O1S1 O1S 62.4(7) . .
C4G O1G C1G 104.9(19) . .
O1G C1G C2G 86.3(20) . .
C3G C2G C1G 104.2(13) . .
C2G C3G C4G 101.6(18) . .
O1G C4G C3G 98.7(20) . .

loop_
_geom_bond_atom_site_label_1
_geom_bond_atom_site_label_2
_geom_bond_distance
_geom_bond_site_symmetry_2
Na1 O1 2.347(4) .
Na1 O3w 2.374(6) .
Na1 O1w 2.396(5) .
Na1 O4w 2.441(7) .
Na1 O2 2.461(4) .
Na1 O10w 2.716(8) .
Na2 O6 2.275(4) .
Na2 O5w 2.293(5) .
Na2 O2w 2.326(5) .
Na2 O5 2.375(4) .
Na2 O4w 2.394(7) .
O1 C1 1.217(6) .
O2 C2 1.221(6) .
O3 C3 1.218(6) .
O4 C4 1.229(5) .
O5 C5 1.213(5) .
O6 C6 1.220(5) .
N1 C1 1.380(6) .
N1 C12 1.435(6) .
N1 C13 1.447(6) .
N2 C1 1.365(6) .
N2 C7 1.430(6) .
N2 C14 1.447(6) .
N3 C2 1.371(6) .
N3 C7 1.443(6) .
N3 C15 1.451(6) .
N4 C2 1.363(6) .
N4 C8 1.447(6) .
N4 C16 1.455(6) .
N5 C3 1.359(6) .
N5 C8 1.446(6) .
N5 C17 1.456(6) .
N6 C3 1.365(6) .
N6 C9 1.440(6) .
N6 C18 1.447(6) .
N7 C4 1.362(6) .
N7 C9 1.436(6) .
N7 C13 1.450(6) 3_655
N8 C4 1.361(6) .
N8 C14 1.449(6) 3_655
N8 C10 1.450(6) .
N9 C5 1.381(6) .
N9 C10 1.435(6) .
N9 C15 1.447(6) 3_655
N10 C5 1.369(6) .
N10 C16 1.439(6) 3_655
N10 C11 1.441(6) .
N11 C6 1.368(6) .
N11 C17 1.439(6) 3_655
N11 C11 1.454(6) .
N12 C6 1.359(6) .
N12 C18 1.442(6) 3_655
N12 C12 1.453(6) .
C13 N7 1.450(6) 3_655
C13 C14 1.552(7) .
C14 N8 1.449(6) 3_655
C15 N9 1.447(6) 3_655
C15 C16 1.555(7) .
C16 N10 1.439(6) 3_655
C17 N11 1.439(6) 3_655
C17 C18 1.555(6) .
C18 N12 1.442(6) 3_655
O9w O9wa 1.68(2) .
S1 O1S1 1.395(11) .
S1 O3S 1.435(7) .
S1 O4S 1.445(4) .
S1 O2S2 1.469(11) .
S1 O1S 1.471(7) .
S1 O2S 1.494(7) .
S1 O3S3 1.508(11) .
O1S O3S3 1.408(14) .
O1S O1S1 1.44(2) .
O2S O1S1 1.18(2) .
O2S O2S2 1.64(2) .
O3S O2S2 1.121(14) .
O3S O3S3 1.441(14) .
O1G C4G 1.41(2) .
O1G C1G 1.45(2) .
C1G C2G 1.54(2) .
C2G C3G 1.46(2) .
C3G C4G 1.52(2) .
